data_4069764
loop_
_publ_author_name
'Huang, Yi-Ping'
'Tsai, Chung-Chih'
'Shih, Wei-Chih'
'Chang, Yu-Chang'
'Lin, Shen-Ta'
'Yap, Glenn P. A.'
'Chao, Ito'
'Ong, Tiow-Gan'

_publ_section_title
;
 Kinetic and Thermodynamic Study ofSyn&#x2212;AntiIsomerization of Nickel
 Complexes Bearing Amino-Linked N-Heterocyclic Carbene Ligands: The Effect
 of the Pendant Arm of the NHC
;
_journal_issue 15
_journal_name_full Organometallics
_journal_page_first 4316
_journal_paper_doi 10.1021/om900404c
_journal_volume 28
_journal_year 2009
_chemical_formula_sum 'C22 H35 Cl2 N3 Ni O'
_chemical_formula_weight 487.14
_chemical_name_systematic
;
 ?
;
_space_group_IT_number 33
_symmetry_cell_setting orthorhombic
_symmetry_space_group_name_Hall 'P 2c -2n'
_symmetry_space_group_name_H-M 'P n a 21'
_atom_sites_solution_hydrogens geom
_atom_sites_solution_primary direct
_atom_sites_solution_secondary difmap
_audit_creation_method SHELXL-97
_cell_angle_alpha 90.00
_cell_angle_beta 90.00
_cell_angle_gamma 90.00
_cell_formula_units_Z 4
_cell_length_a 14.8886(8)
_cell_length_b 14.1628(9)
_cell_length_c 11.5767(6)
_cell_measurement_temperature 296(2)
_cell_volume 2441.1(2)
_computing_cell_refinement 'SHELXTL, Sheldrick (2001)'
_computing_data_collection 'SMART, Bruker (2002)'
_computing_data_reduction 'SHELXTL, Sheldrick (2001)'
_computing_molecular_graphics 'SHELXTL, Sheldrick (2001)'
_computing_publication_material 'SHELXTL, Sheldrick (2001)'
_computing_structure_refinement 'SHELXL-97 (Sheldrick, 2008)'
_computing_structure_solution 'SHELXS-97 (Sheldrick, 2008)'
_diffrn_ambient_temperature 296(2)
_diffrn_detector_area_resol_mean 836.6
_diffrn_measured_fraction_theta_full 0.987
_diffrn_measured_fraction_theta_max 0.985
_diffrn_measurement_device_type 'Bruker AXS APEX diffractometer'
_diffrn_measurement_method \w
_diffrn_radiation_monochromator graphite
_diffrn_radiation_source 'fine-focus sealed tube'
_diffrn_radiation_type MoK\a
_diffrn_radiation_wavelength 0.71073
_diffrn_reflns_av_R_equivalents 0.0798
_diffrn_reflns_av_sigmaI/netI 0.0842
_diffrn_reflns_limit_h_max 17
_diffrn_reflns_limit_h_min -17
_diffrn_reflns_limit_k_max 15
_diffrn_reflns_limit_k_min -16
_diffrn_reflns_limit_l_max 13
_diffrn_reflns_limit_l_min -12
_diffrn_reflns_number 17936
_diffrn_reflns_theta_full 25.00
_diffrn_reflns_theta_max 25.02
_diffrn_reflns_theta_min 1.98
_exptl_absorpt_coefficient_mu 1.031
_exptl_absorpt_correction_T_max 0.8863
_exptl_absorpt_correction_T_min 0.8362
_exptl_absorpt_correction_type multi-scan
_exptl_absorpt_process_details 'SADABS, Sheldrick (2003)'
_exptl_crystal_density_diffrn 1.325
_exptl_crystal_density_method 'not measured'
_exptl_crystal_F_000 1032
_exptl_crystal_size_max 0.18
_exptl_crystal_size_mid 0.12
_exptl_crystal_size_min 0.12
_refine_diff_density_max 0.732
_refine_diff_density_min -0.597
_refine_diff_density_rms 0.098
_refine_ls_abs_structure_details 'Flack H D (1983), Acta Cryst. A39, 876-881'
_refine_ls_abs_structure_Flack 0.07(3)
_refine_ls_extinction_method none
_refine_ls_goodness_of_fit_ref 1.036
_refine_ls_hydrogen_treatment constr
_refine_ls_matrix_type full
_refine_ls_number_parameters 262
_refine_ls_number_reflns 4000
_refine_ls_number_restraints 1
_refine_ls_restrained_S_all 1.036
_refine_ls_R_factor_all 0.0821
_refine_ls_R_factor_gt 0.0543
_refine_ls_shift/su_max 0.000
_refine_ls_shift/su_mean 0.000
_refine_ls_structure_factor_coef Fsqd
_refine_ls_weighting_details 'calc w=1/[\s^2^(Fo^2^)+(0.0797P)^2^+0.2482P] where P=(Fo^2^+2Fc^2^)/3'
_refine_ls_weighting_scheme calc
_refine_ls_wR_factor_gt 0.1286
_refine_ls_wR_factor_ref 0.1439
_reflns_number_gt 3017
_reflns_number_total 4000
_reflns_threshold_expression >2sigma(I)
_cod_data_source_file om900404c_si_003.cif
_cod_data_source_block i10205
_cod_depositor_comments
;
The following automatic conversions were performed:

'_symmetry_cell_setting' value 'Orthorhombic' changed to
'orthorhombic' according to
/home/saulius/struct/CIF-dictionaries/cif_core.dic dictionary named
'cif_core.dic' version 2.4.2 from 2011-04-26.

Automatic conversion script
Id: cif_fix_values 1715 2011-07-08 13:25:40Z adriana 
;
_cod_original_sg_symbol_H-M Pna2(1)
_cod_database_code 4069764

loop_
_symmetry_equiv_pos_as_xyz
'x, y, z'
'-x, -y, z+1/2'
'x+1/2, -y+1/2, z'
'-x+1/2, y+1/2, z+1/2'

loop_
_atom_site_label
_atom_site_type_symbol
_atom_site_fract_x
_atom_site_fract_y
_atom_site_fract_z
_atom_site_U_iso_or_equiv
_atom_site_adp_type
_atom_site_occupancy
_atom_site_symmetry_multiplicity
_atom_site_calc_flag
_atom_site_refinement_flags
Ni Ni 0.92188(5) 0.28060(6) -0.80711(8) 0.0245(2) Uani 1 1 d .
N1 N 0.8291(3) 0.2392(4) -0.5758(5) 0.0284(14) Uani 1 1 d .
N2 N 0.7398(3) 0.2476(4) -0.7211(5) 0.0245(13) Uani 1 1 d .
N3 N 0.8387(3) 0.3204(4) -0.9418(5) 0.0256(13) Uani 1 1 d .
H30A H 0.8366 0.2677 -0.9866 0.031 Uiso 1 1 calc R
Cl1 Cl 0.97767(10) 0.14207(10) -0.87894(14) 0.0225(4) Uani 1 1 d .
Cl2 Cl 1.00560(10) 0.39967(11) -0.73198(13) 0.0228(4) Uani 1 1 d .
C1 C 0.9483(5) 0.1407(5) -0.5001(6) 0.0285(16) Uani 1 1 d .
C2 C 1.0196(4) 0.1290(5) -0.4248(6) 0.0324(18) Uani 1 1 d .
H2A H 1.0478 0.0706 -0.4196 0.039 Uiso 1 1 calc R
C3 C 1.0493(5) 0.2023(6) -0.3580(6) 0.0367(19) Uani 1 1 d .
C4 C 1.0099(4) 0.2905(5) -0.3666(6) 0.0337(18) Uani 1 1 d .
H4A H 1.0320 0.3404 -0.3229 0.040 Uiso 1 1 calc R
C5 C 0.9379(4) 0.3050(5) -0.4397(6) 0.0292(17) Uani 1 1 d .
C6 C 0.9078(4) 0.2270(5) -0.5059(6) 0.0266(17) Uani 1 1 d .
C7 C 0.9135(5) 0.0591(5) -0.5666(7) 0.048(2) Uani 1 1 d .
H7A H 0.8646 0.0793 -0.6146 0.071 Uiso 1 1 calc R
H7B H 0.8929 0.0113 -0.5141 0.071 Uiso 1 1 calc R
H7C H 0.9606 0.0338 -0.6141 0.071 Uiso 1 1 calc R
C8 C 1.1249(6) 0.1853(7) -0.2715(7) 0.063(3) Uani 1 1 d .
H8A H 1.1447 0.1210 -0.2769 0.094 Uiso 1 1 calc R
H8B H 1.1033 0.1974 -0.1948 0.094 Uiso 1 1 calc R
H8C H 1.1741 0.2268 -0.2883 0.094 Uiso 1 1 calc R
C9 C 0.8935(5) 0.4001(5) -0.4499(6) 0.0334(18) Uani 1 1 d .
H9A H 0.9225 0.4440 -0.3989 0.050 Uiso 1 1 calc R
H9B H 0.8312 0.3947 -0.4294 0.050 Uiso 1 1 calc R
H9C H 0.8984 0.4222 -0.5280 0.050 Uiso 1 1 calc R
C10 C 0.8272(4) 0.2527(5) -0.6930(6) 0.0238(16) Uani 1 1 d .
C11 C 0.7424(5) 0.2279(5) -0.5347(7) 0.0347(18) Uani 1 1 d .
H11A H 0.7261 0.2180 -0.4581 0.042 Uiso 1 1 calc R
C12 C 0.6862(5) 0.2337(5) -0.6243(6) 0.0333(18) Uani 1 1 d .
H12A H 0.6239 0.2294 -0.6223 0.040 Uiso 1 1 calc R
C13 C 0.7065(5) 0.2532(6) -0.8397(6) 0.041(2) Uani 1 1 d .
H13A H 0.6417 0.2592 -0.8377 0.049 Uiso 1 1 calc R
H13B H 0.7207 0.1945 -0.8788 0.049 Uiso 1 1 calc R
C14 C 0.7449(4) 0.3348(5) -0.9099(6) 0.0336(18) Uani 1 1 d .
H14A H 0.7095 0.3426 -0.9796 0.040 Uiso 1 1 calc R
H14B H 0.7399 0.3925 -0.8653 0.040 Uiso 1 1 calc R
C15 C 0.8754(5) 0.3951(5) -1.0237(6) 0.0265(16) Uani 1 1 d .
C16 C 0.8251(5) 0.3989(5) -1.1363(6) 0.0375(19) Uani 1 1 d .
H16A H 0.8278 0.3383 -1.1732 0.056 Uiso 1 1 calc R
H16B H 0.8520 0.4455 -1.1856 0.056 Uiso 1 1 calc R
H16C H 0.7636 0.4153 -1.1219 0.056 Uiso 1 1 calc R
C17 C 0.8712(5) 0.4924(5) -0.9647(6) 0.0343(17) Uani 1 1 d .
H17A H 0.8098 0.5079 -0.9478 0.051 Uiso 1 1 calc R
H17B H 0.8962 0.5393 -1.0152 0.051 Uiso 1 1 calc R
H17C H 0.9051 0.4906 -0.8941 0.051 Uiso 1 1 calc R
C18 C 0.9733(4) 0.3709(5) -1.0499(6) 0.0335(18) Uani 1 1 d .
H18A H 0.9764 0.3103 -1.0867 0.050 Uiso 1 1 calc R
H18B H 1.0070 0.3694 -0.9792 0.050 Uiso 1 1 calc R
H18C H 0.9982 0.4180 -1.1003 0.050 Uiso 1 1 calc R
O1 O 0.7942(4) 0.1578(4) -1.1098(5) 0.0485(14) Uani 1 1 d .
C19 C 0.7540(8) 0.0751(6) -1.0688(10) 0.088(4) Uani 1 1 d .
H19A H 0.6894 0.0835 -1.0644 0.106 Uiso 1 1 calc R
H19B H 0.7761 0.0609 -0.9919 0.106 Uiso 1 1 calc R
C20 C 0.7753(7) -0.0035(7) -1.1477(9) 0.081(3) Uani 1 1 d .
H20A H 0.7220 -0.0248 -1.1884 0.097 Uiso 1 1 calc R
H20B H 0.8011 -0.0564 -1.1060 0.097 Uiso 1 1 calc R
C21 C 0.8434(7) 0.0393(7) -1.2313(10) 0.086(4) Uani 1 1 d .
H21A H 0.8962 -0.0006 -1.2370 0.103 Uiso 1 1 calc R
H21C H 0.8173 0.0462 -1.3076 0.103 Uiso 1 1 calc R
C22 C 0.8667(6) 0.1303(7) -1.1841(8) 0.059(3) Uani 1 1 d .
H22C H 0.9223 0.1262 -1.1407 0.071 Uiso 1 1 calc R
H22A H 0.8745 0.1760 -1.2456 0.071 Uiso 1 1 calc R

loop_
_atom_site_aniso_label
_atom_site_aniso_U_11
_atom_site_aniso_U_22
_atom_site_aniso_U_33
_atom_site_aniso_U_23
_atom_site_aniso_U_13
_atom_site_aniso_U_12
Ni 0.0206(4) 0.0279(5) 0.0251(4) 0.0008(5) -0.0006(4) -0.0001(4)
N1 0.024(3) 0.031(3) 0.030(4) 0.000(3) 0.000(3) -0.004(3)
N2 0.022(3) 0.029(3) 0.022(3) -0.003(3) 0.001(3) -0.004(3)
N3 0.027(3) 0.021(3) 0.029(3) -0.001(3) -0.002(3) -0.002(2)
Cl1 0.0240(8) 0.0158(8) 0.0278(9) -0.0037(7) 0.0001(7) 0.0081(7)
Cl2 0.0254(8) 0.0237(8) 0.0192(8) -0.0004(8) -0.0050(7) -0.0067(7)
C1 0.032(4) 0.029(4) 0.025(4) 0.007(3) -0.002(3) 0.000(3)
C2 0.031(4) 0.032(4) 0.034(4) 0.008(3) 0.003(4) 0.001(3)
C3 0.022(3) 0.055(5) 0.033(4) 0.019(4) -0.002(3) 0.002(3)
C4 0.030(4) 0.048(5) 0.023(4) 0.014(4) 0.000(3) -0.006(3)
C5 0.037(4) 0.036(4) 0.014(3) 0.008(3) 0.002(3) -0.004(3)
C6 0.029(4) 0.032(4) 0.019(4) 0.001(3) 0.003(3) -0.011(3)
C7 0.054(5) 0.031(5) 0.058(6) 0.003(4) 0.003(4) 0.009(4)
C8 0.051(5) 0.089(7) 0.048(6) 0.026(5) -0.021(4) -0.006(5)
C9 0.034(4) 0.035(4) 0.032(4) 0.004(4) -0.005(3) -0.006(4)
C10 0.020(4) 0.022(4) 0.030(4) 0.001(3) 0.003(3) 0.003(3)
C11 0.030(4) 0.045(5) 0.030(4) 0.004(4) 0.009(4) -0.003(4)
C12 0.026(4) 0.042(5) 0.032(4) -0.002(4) 0.002(3) -0.008(3)
C13 0.028(4) 0.054(5) 0.041(5) 0.005(4) -0.003(4) -0.010(4)
C14 0.024(4) 0.045(5) 0.032(4) 0.006(4) 0.004(3) 0.006(3)
C15 0.032(4) 0.024(4) 0.024(4) 0.004(3) -0.006(3) -0.001(3)
C16 0.049(5) 0.036(5) 0.027(4) 0.004(4) -0.008(4) -0.008(4)
C17 0.034(4) 0.037(4) 0.031(4) 0.002(4) -0.005(3) 0.002(4)
C18 0.037(4) 0.033(4) 0.030(4) -0.001(3) 0.003(4) -0.006(3)
O1 0.058(3) 0.030(3) 0.058(4) -0.009(3) 0.017(3) -0.006(3)
C19 0.123(9) 0.043(6) 0.099(9) -0.022(6) 0.056(8) -0.023(6)
C20 0.097(8) 0.054(7) 0.091(8) -0.003(6) 0.042(7) -0.026(6)
C21 0.087(7) 0.064(7) 0.106(8) -0.032(7) 0.053(7) -0.021(6)
C22 0.065(6) 0.064(7) 0.049(5) -0.006(5) 0.024(5) -0.005(5)

loop_
_atom_type_symbol
_atom_type_description
_atom_type_scat_dispersion_real
_atom_type_scat_dispersion_imag
_atom_type_scat_source
C C 0.0033 0.0016 'International Tables Vol C Tables 4.2.6.8 and 6.1.1.4'
H H 0.0000 0.0000 'International Tables Vol C Tables 4.2.6.8 and 6.1.1.4'
N N 0.0061 0.0033 'International Tables Vol C Tables 4.2.6.8 and 6.1.1.4'
O O 0.0106 0.0060 'International Tables Vol C Tables 4.2.6.8 and 6.1.1.4'
Ni Ni 0.3393 1.1124 'International Tables Vol C Tables 4.2.6.8 and 6.1.1.4'
Cl Cl 0.1484 0.1585 'International Tables Vol C Tables 4.2.6.8 and 6.1.1.4'

loop_
_geom_angle_atom_site_label_1
_geom_angle_atom_site_label_2
_geom_angle_atom_site_label_3
_geom_angle
C10 Ni N3 97.5(2)
C10 Ni Cl2 106.6(2)
N3 Ni Cl2 114.50(16)
C10 Ni Cl1 109.3(2)
N3 Ni Cl1 100.21(16)
Cl2 Ni Cl1 125.25(6)
C10 N1 C11 109.7(5)
C10 N1 C6 126.3(5)
C11 N1 C6 123.6(6)
C10 N2 C12 111.6(6)
C10 N2 C13 123.6(6)
C12 N2 C13 124.8(5)
C14 N3 C15 113.8(5)
C14 N3 Ni 114.9(4)
C15 N3 Ni 116.4(4)
C6 C1 C2 118.4(7)
C6 C1 C7 121.3(6)
C2 C1 C7 120.1(7)
C3 C2 C1 120.9(7)
C2 C3 C4 120.5(7)
C2 C3 C8 119.4(7)
C4 C3 C8 120.2(8)
C5 C4 C3 120.5(7)
C4 C5 C6 117.5(7)
C4 C5 C9 121.5(7)
C6 C5 C9 121.1(6)
C1 C6 C5 122.2(6)
C1 C6 N1 119.7(6)
C5 C6 N1 118.0(6)
N2 C10 N1 104.7(5)
N2 C10 Ni 122.8(5)
N1 C10 Ni 132.5(5)
C12 C11 N1 108.1(6)
C11 C12 N2 106.0(6)
N2 C13 C14 114.5(6)
N3 C14 C13 112.8(6)
C16 C15 N3 112.7(5)
C16 C15 C18 108.1(6)
N3 C15 C18 108.1(5)
C16 C15 C17 109.4(6)
N3 C15 C17 109.3(5)
C18 C15 C17 109.1(6)
C19 O1 C22 107.3(7)
O1 C19 C20 109.3(8)
C19 C20 C21 103.6(8)
C22 C21 C20 105.9(8)
O1 C22 C21 106.8(7)

loop_
_geom_bond_atom_site_label_1
_geom_bond_atom_site_label_2
_geom_bond_distance
Ni C10 1.972(6)
Ni N3 2.069(5)
Ni Cl2 2.2703(16)
Ni Cl1 2.2871(16)
N1 C10 1.370(9)
N1 C11 1.386(8)
N1 C6 1.435(8)
N2 C10 1.343(8)
N2 C12 1.390(9)
N2 C13 1.461(9)
N3 C14 1.459(8)
N3 C15 1.521(8)
C1 C6 1.365(9)
C1 C2 1.384(9)
C1 C7 1.482(10)
C2 C3 1.367(10)
C3 C4 1.385(10)
C3 C8 1.525(10)
C4 C5 1.380(9)
C5 C6 1.417(10)
C5 C9 1.505(9)
C11 C12 1.335(10)
C13 C14 1.525(10)
C15 C16 1.504(9)
C15 C18 1.528(10)
C15 C17 1.539(10)
O1 C19 1.399(10)
O1 C22 1.434(10)
C19 C20 1.475(12)
C20 C21 1.527(12)
C21 C22 1.442(12)

loop_
_geom_hbond_atom_site_label_D
_geom_hbond_atom_site_label_H
_geom_hbond_atom_site_label_A
_geom_hbond_distance_DH
_geom_hbond_distance_HA
_geom_hbond_distance_DA
_geom_hbond_angle_DHA
N3 H30A O1 0.91 2.20 3.087(8) 163.5

loop_
_geom_torsion_atom_site_label_1
_geom_torsion_atom_site_label_2
_geom_torsion_atom_site_label_3
_geom_torsion_atom_site_label_4
_geom_torsion
C10 Ni N3 C14 11.6(5)
Cl2 Ni N3 C14 -100.5(5)
Cl1 Ni N3 C14 122.9(5)
C10 Ni N3 C15 148.2(4)
Cl2 Ni N3 C15 36.1(5)
Cl1 Ni N3 C15 -100.5(4)
C6 C1 C2 C3 -0.3(10)
C7 C1 C2 C3 -176.3(7)
C1 C2 C3 C4 -1.7(11)
C1 C2 C3 C8 176.7(6)
C2 C3 C4 C5 2.3(10)
C8 C3 C4 C5 -176.0(6)
C3 C4 C5 C6 -1.1(9)
C3 C4 C5 C9 179.6(6)
C2 C1 C6 C5 1.5(10)
C7 C1 C6 C5 177.5(6)
C2 C1 C6 N1 -174.8(6)
C7 C1 C6 N1 1.2(10)
C4 C5 C6 C1 -0.8(9)
C9 C5 C6 C1 178.5(6)
C4 C5 C6 N1 175.6(6)
C9 C5 C6 N1 -5.1(9)
C10 N1 C6 C1 -80.9(9)
C11 N1 C6 C1 91.3(8)
C10 N1 C6 C5 102.6(8)
C11 N1 C6 C5 -85.2(8)
C12 N2 C10 N1 1.6(8)
C13 N2 C10 N1 -176.6(7)
C12 N2 C10 Ni -175.7(5)
C13 N2 C10 Ni 6.0(10)
C11 N1 C10 N2 -1.1(7)
C6 N1 C10 N2 172.0(6)
C11 N1 C10 Ni 175.9(5)
C6 N1 C10 Ni -11.0(11)
N3 Ni C10 N2 10.9(6)
Cl2 Ni C10 N2 129.3(5)
Cl1 Ni C10 N2 -92.8(5)
N3 Ni C10 N1 -165.6(6)
Cl2 Ni C10 N1 -47.2(7)
Cl1 Ni C10 N1 90.7(7)
C10 N1 C11 C12 0.2(8)
C6 N1 C11 C12 -173.1(7)
N1 C11 C12 N2 0.7(8)
C10 N2 C12 C11 -1.5(8)
C13 N2 C12 C11 176.7(7)
C10 N2 C13 C14 -48.4(10)
C12 N2 C13 C14 133.6(7)
C15 N3 C14 C13 173.2(6)
Ni N3 C14 C13 -49.1(7)
N2 C13 C14 N3 72.3(8)
C14 N3 C15 C16 -60.3(8)
Ni N3 C15 C16 162.7(5)
C14 N3 C15 C18 -179.7(6)
Ni N3 C15 C18 43.2(6)
C14 N3 C15 C17 61.7(7)
Ni N3 C15 C17 -75.4(6)
C22 O1 C19 C20 -21.7(12)
O1 C19 C20 C21 7.5(13)
C19 C20 C21 C22 9.3(13)
C19 O1 C22 C21 27.7(11)
C20 C21 C22 O1 -22.4(11)
